data_2226380
loop_
_publ_author_name
'\,Colak, Naki'
'Y\?ild\?ir\?ir, Y\?ilmaz'
'Tercan, Bar\?i\,s'
'Ermi\,s, Emel'
'H\"okelek, Tuncer'

_publ_section_title
;
 4-[2-(2,2-Dimethyl-4,6-dioxo-1,3-dioxan-5-ylidene)hydrazin-1-yl]benzonitrile
;
_journal_coeditor_code CI5104
_journal_issue 7
_journal_name_full 'Acta Crystallographica Section E'
_journal_page_first o1784
_journal_page_last o1785
_journal_paper_doi 10.1107/S1600536810024025
_journal_volume 66
_journal_year 2010
_chemical_formula_iupac 'C13 H11 N3 O4'
_chemical_formula_moiety 'C13 H11 N3 O4'
_chemical_formula_sum 'C13 H11 N3 O4'
_chemical_formula_weight 273.25
_chemical_name_systematic
;
4-[2-(2,2-Dimethyl-4,6-dioxo-1,3-dioxan-5-ylidene)hydrazin-1-yl]benzonitrile
;
_space_group_IT_number 14
_symmetry_cell_setting monoclinic
_symmetry_space_group_name_Hall '-P 2yn'
_symmetry_space_group_name_H-M 'P 1 21/n 1'
_atom_sites_solution_hydrogens geom
_atom_sites_solution_primary direct
_atom_sites_solution_secondary difmap
_audit_creation_method SHELXL-97
_cell_angle_alpha 90.00
_cell_angle_beta 93.7960(10)
_cell_angle_gamma 90.00
_cell_formula_units_Z 4
_cell_length_a 9.7617(2)
_cell_length_b 11.0023(2)
_cell_length_c 11.4753(3)
_cell_measurement_reflns_used 4103
_cell_measurement_temperature 100(2)
_cell_measurement_theta_max 28.37
_cell_measurement_theta_min 2.57
_cell_volume 1229.76(5)
_computing_cell_refinement 'SAINT (Bruker, 2007)'
_computing_data_collection 'APEX2 (Bruker, 2007)'
_computing_data_reduction 'SAINT (Bruker, 2007)'
_computing_molecular_graphics 'ORTEP-3 for Windows (Farrugia, 1997)'
_computing_publication_material 'WinGX (Farrugia, 1999) and PLATON (Spek, 2009)'
_computing_structure_refinement 'SHELXL97 (Sheldrick, 2008)'
_computing_structure_solution 'SHELXS97 (Sheldrick, 2008)'
_diffrn_ambient_temperature 100(2)
_diffrn_measured_fraction_theta_full 0.997
_diffrn_measured_fraction_theta_max 0.997
_diffrn_measurement_device_type 'Bruker Kappa APEXII CCD area-detector diffractometer'
_diffrn_measurement_method '\f and \w scans'
_diffrn_radiation_monochromator graphite
_diffrn_radiation_source 'fine-focus sealed tube'
_diffrn_radiation_type MoK\a
_diffrn_radiation_wavelength 0.71073
_diffrn_reflns_av_R_equivalents 0.0292
_diffrn_reflns_av_sigmaI/netI 0.0261
_diffrn_reflns_limit_h_max 13
_diffrn_reflns_limit_h_min -13
_diffrn_reflns_limit_k_max 14
_diffrn_reflns_limit_k_min -14
_diffrn_reflns_limit_l_max 8
_diffrn_reflns_limit_l_min -15
_diffrn_reflns_number 11746
_diffrn_reflns_theta_full 28.45
_diffrn_reflns_theta_max 28.45
_diffrn_reflns_theta_min 2.57
_diffrn_standards_number 0
_exptl_absorpt_coefficient_mu 0.112
_exptl_absorpt_correction_T_max 0.9682
_exptl_absorpt_correction_T_min 0.9502
_exptl_absorpt_correction_type multi-scan
_exptl_absorpt_process_details '(SADABS; Bruker, 2005)'
_exptl_crystal_colour yellow
_exptl_crystal_density_diffrn 1.476
_exptl_crystal_density_method 'not measured'
_exptl_crystal_description Block
_exptl_crystal_F_000 568
_exptl_crystal_size_max 0.46
_exptl_crystal_size_mid 0.43
_exptl_crystal_size_min 0.29
_refine_diff_density_max 0.382
_refine_diff_density_min -0.242
_refine_ls_extinction_method none
_refine_ls_goodness_of_fit_ref 1.044
_refine_ls_hydrogen_treatment refall
_refine_ls_matrix_type full
_refine_ls_number_parameters 225
_refine_ls_number_reflns 3098
_refine_ls_number_restraints 0
_refine_ls_restrained_S_all 1.044
_refine_ls_R_factor_all 0.0467
_refine_ls_R_factor_gt 0.0382
_refine_ls_shift/su_max 0.001
_refine_ls_shift/su_mean 0.000
_refine_ls_structure_factor_coef Fsqd
_refine_ls_weighting_details 'calc w=1/[\s^2^(Fo^2^)+(0.0626P)^2^+0.2729P] where P=(Fo^2^+2Fc^2^)/3'
_refine_ls_weighting_scheme calc
_refine_ls_wR_factor_gt 0.1014
_refine_ls_wR_factor_ref 0.1076
_reflns_number_gt 2591
_reflns_number_total 3098
_reflns_threshold_expression I>2\s(I)
_cod_data_source_file ci5104.cif
_cod_data_source_block I
_cod_original_sg_symbol_H-M 'P 21/n'
_cod_database_code 2226380
_cod_database_fobs_code 2226380

loop_
_symmetry_equiv_pos_as_xyz
'x, y, z'
'-x+1/2, y+1/2, -z+1/2'
'-x, -y, -z'
'x-1/2, -y-1/2, z-1/2'

loop_
_atom_site_type_symbol
_atom_site_label
_atom_site_fract_x
_atom_site_fract_y
_atom_site_fract_z
_atom_site_U_iso_or_equiv
_atom_site_adp_type
_atom_site_calc_flag
_atom_site_refinement_flags
_atom_site_occupancy
_atom_site_disorder_assembly
_atom_site_disorder_group
O O1 0.16363(8) 0.74524(7) 0.85585(7) 0.0172(2) Uani d . 1 . .
O O2 0.17892(8) 0.56739(7) 0.97179(7) 0.01470(19) Uani d . 1 . .
O O3 0.35656(9) 0.44276(8) 0.96914(7) 0.0187(2) Uani d . 1 . .
O O4 0.32521(9) 0.79574(8) 0.73794(8) 0.0249(2) Uani d . 1 . .
N N1 0.44403(10) 0.56888(9) 0.76510(9) 0.0165(2) Uani d . 1 . .
N N2 0.51381(10) 0.46953(9) 0.78943(9) 0.0159(2) Uani d . 1 . .
H H2 0.4942(16) 0.4243(15) 0.8538(15) 0.028(4) Uiso d . 1 . .
N N3 1.03756(11) 0.29578(10) 0.47015(10) 0.0232(2) Uani d . 1 . .
C C1 0.08704(11) 0.64589(10) 0.90176(10) 0.0143(2) Uani d . 1 . .
C C2 0.27845(12) 0.71950(11) 0.79881(10) 0.0172(2) Uani d . 1 . .
C C3 0.34022(12) 0.59901(10) 0.82608(10) 0.0155(2) Uani d . 1 . .
C C4 0.29477(11) 0.52812(10) 0.92521(10) 0.0144(2) Uani d . 1 . .
C C5 0.62374(11) 0.43844(10) 0.72180(10) 0.0148(2) Uani d . 1 . .
C C6 0.64458(13) 0.49922(11) 0.61746(10) 0.0173(2) Uani d . 1 . .
H H6 0.5852(15) 0.5636(14) 0.5904(13) 0.020(4) Uiso d . 1 . .
C C7 0.75216(13) 0.46401(11) 0.55177(10) 0.0175(2) Uani d . 1 . .
H H7 0.7668(15) 0.5059(14) 0.4788(13) 0.024(4) Uiso d . 1 . .
C C8 0.83788(12) 0.36875(11) 0.59035(10) 0.0155(2) Uani d . 1 . .
C C9 0.81720(12) 0.30898(11) 0.69557(10) 0.0161(2) Uani d . 1 . .
H H9 0.8752(14) 0.2457(14) 0.7224(12) 0.020(4) Uiso d . 1 . .
C C10 0.70992(12) 0.34407(11) 0.76131(10) 0.0159(2) Uani d . 1 . .
H H10 0.6926(14) 0.3023(14) 0.8350(13) 0.021(4) Uiso d . 1 . .
C C11 0.01442(13) 0.57371(11) 0.80405(10) 0.0178(2) Uani d . 1 . .
H H111 0.0795(15) 0.5338(14) 0.7556(13) 0.022(4) Uiso d . 1 . .
H H112 -0.0444(15) 0.5101(14) 0.8393(13) 0.023(4) Uiso d . 1 . .
H H113 -0.0456(15) 0.6270(15) 0.7544(14) 0.026(4) Uiso d . 1 . .
C C12 -0.00717(13) 0.70098(11) 0.98606(10) 0.0169(2) Uani d . 1 . .
H H121 0.0494(16) 0.7364(15) 1.0534(13) 0.026(4) Uiso d . 1 . .
H H122 -0.0616(15) 0.7636(14) 0.9446(13) 0.021(4) Uiso d . 1 . .
H H123 -0.0673(16) 0.6388(16) 1.0133(15) 0.035(4) Uiso d . 1 . .
C C13 0.94875(12) 0.32918(11) 0.52248(10) 0.0177(2) Uani d . 1 . .

loop_
_atom_site_aniso_label
_atom_site_aniso_U_11
_atom_site_aniso_U_22
_atom_site_aniso_U_33
_atom_site_aniso_U_12
_atom_site_aniso_U_13
_atom_site_aniso_U_23
O1 0.0168(4) 0.0111(4) 0.0244(4) 0.0003(3) 0.0057(3) 0.0024(3)
O2 0.0132(4) 0.0139(4) 0.0169(4) 0.0027(3) 0.0012(3) 0.0015(3)
O3 0.0164(4) 0.0178(4) 0.0220(4) 0.0033(3) 0.0011(3) 0.0027(3)
O4 0.0244(5) 0.0191(5) 0.0321(5) 0.0004(4) 0.0096(4) 0.0083(4)
N1 0.0144(5) 0.0146(5) 0.0204(5) -0.0002(4) 0.0009(4) -0.0023(4)
N2 0.0151(5) 0.0149(5) 0.0179(5) 0.0004(4) 0.0031(4) -0.0005(4)
N3 0.0227(6) 0.0233(6) 0.0244(5) 0.0003(4) 0.0076(4) 0.0001(4)
C1 0.0135(5) 0.0111(5) 0.0182(5) 0.0005(4) 0.0010(4) 0.0024(4)
C2 0.0152(6) 0.0159(6) 0.0208(5) -0.0001(4) 0.0025(4) -0.0003(4)
C3 0.0143(5) 0.0140(5) 0.0184(5) -0.0005(4) 0.0017(4) -0.0006(4)
C4 0.0127(5) 0.0135(5) 0.0170(5) -0.0010(4) 0.0008(4) -0.0027(4)
C5 0.0119(5) 0.0143(5) 0.0182(5) -0.0024(4) 0.0014(4) -0.0037(4)
C6 0.0178(6) 0.0137(5) 0.0205(5) -0.0001(4) 0.0014(4) 0.0001(4)
C7 0.0196(6) 0.0155(5) 0.0178(5) -0.0026(4) 0.0039(4) 0.0004(4)
C8 0.0134(5) 0.0155(5) 0.0179(5) -0.0031(4) 0.0028(4) -0.0022(4)
C9 0.0137(5) 0.0160(5) 0.0185(5) 0.0003(4) 0.0001(4) -0.0002(4)
C10 0.0144(5) 0.0177(5) 0.0155(5) -0.0026(4) 0.0010(4) -0.0004(4)
C11 0.0174(6) 0.0170(6) 0.0188(5) 0.0019(5) -0.0009(4) -0.0015(4)
C12 0.0162(6) 0.0141(5) 0.0207(5) 0.0032(4) 0.0037(4) 0.0007(4)
C13 0.0178(6) 0.0167(6) 0.0188(5) -0.0029(4) 0.0024(4) 0.0006(4)

loop_
_atom_type_symbol
_atom_type_description
_atom_type_scat_dispersion_real
_atom_type_scat_dispersion_imag
_atom_type_scat_source
C C 0.0033 0.0016 'International Tables Vol C Tables 4.2.6.8 and 6.1.1.4'
H H 0.0000 0.0000 'International Tables Vol C Tables 4.2.6.8 and 6.1.1.4'
N N 0.0061 0.0033 'International Tables Vol C Tables 4.2.6.8 and 6.1.1.4'
O O 0.0106 0.0060 'International Tables Vol C Tables 4.2.6.8 and 6.1.1.4'

loop_
_geom_angle_atom_site_label_1
_geom_angle_atom_site_label_2
_geom_angle_atom_site_label_3
_geom_angle_site_symmetry_1
_geom_angle_site_symmetry_3
_geom_angle
_geom_angle_publ_flag
C2 O1 C1 . . 118.66(9) ?
C4 O2 C1 . . 118.29(8) ?
N2 N1 C3 . . 120.47(10) ?
N1 N2 C5 . . 119.38(10) ?
N1 N2 H2 . . 119.3(10) ?
C5 N2 H2 . . 121.1(10) ?
O1 C1 O2 . . 109.71(9) ?
O1 C1 C11 . . 110.85(9) ?
O1 C1 C12 . . 106.43(9) ?
O2 C1 C11 . . 109.92(9) ?
O2 C1 C12 . . 105.40(9) ?
C12 C1 C11 . . 114.31(10) ?
O1 C2 C3 . . 114.85(10) ?
O4 C2 O1 . . 119.33(11) ?
O4 C2 C3 . . 125.66(11) ?
N1 C3 C2 . . 115.57(10) ?
N1 C3 C4 . . 124.16(11) ?
C4 C3 C2 . . 119.88(10) ?
O2 C4 C3 . . 116.02(10) ?
O3 C4 O2 . . 119.38(10) ?
O3 C4 C3 . . 124.52(10) ?
C6 C5 N2 . . 121.03(11) ?
C10 C5 N2 . . 117.89(10) ?
C10 C5 C6 . . 121.08(10) ?
C5 C6 H6 . . 120.9(9) ?
C7 C6 C5 . . 119.34(11) ?
C7 C6 H6 . . 119.7(9) ?
C6 C7 C8 . . 119.80(11) ?
C6 C7 H7 . . 119.6(9) ?
C8 C7 H7 . . 120.6(9) ?
C7 C8 C9 . . 120.56(10) ?
C7 C8 C13 . . 120.76(10) ?
C9 C8 C13 . . 118.68(11) ?
C8 C9 H9 . . 120.9(9) ?
C10 C9 C8 . . 119.72(11) ?
C10 C9 H9 . . 119.4(9) ?
C5 C10 H10 . . 119.5(9) ?
C9 C10 C5 . . 119.50(10) ?
C9 C10 H10 . . 121.0(9) ?
C1 C11 H111 . . 111.6(9) ?
C1 C11 H113 . . 110.4(9) ?
C1 C11 H112 . . 108.6(9) ?
H111 C11 H112 . . 109.0(12) ?
H111 C11 H113 . . 108.9(13) ?
H113 C11 H112 . . 108.3(12) ?
C1 C12 H121 . . 108.9(9) ?
C1 C12 H122 . . 107.9(8) ?
C1 C12 H123 . . 109.4(10) ?
H121 C12 H123 . . 110.0(13) ?
H122 C12 H121 . . 110.9(13) ?
H122 C12 H123 . . 109.6(13) ?
N3 C13 C8 . . 178.56(13) ?

loop_
_geom_bond_atom_site_label_1
_geom_bond_atom_site_label_2
_geom_bond_site_symmetry_2
_geom_bond_distance
_geom_bond_publ_flag
O1 C1 . 1.4435(13) ?
O1 C2 . 1.3645(13) ?
O2 C1 . 1.4493(13) ?
O2 C4 . 1.3533(13) ?
O3 C4 . 1.2081(14) ?
O4 C2 . 1.2009(14) ?
N1 N2 . 1.3082(14) ?
N1 C3 . 1.3116(14) ?
N2 C5 . 1.4075(14) ?
N2 H2 . 0.922(17) ?
N3 C13 . 1.1473(15) ?
C1 C12 . 1.5055(15) ?
C2 C3 . 1.4812(16) ?
C3 C4 . 1.4718(15) ?
C5 C6 . 1.3981(16) ?
C5 C10 . 1.3932(17) ?
C6 C7 . 1.3878(16) ?
C6 H6 . 0.954(15) ?
C7 C8 . 1.3949(17) ?
C7 H7 . 0.974(15) ?
C8 C9 . 1.4012(16) ?
C8 C13 . 1.4418(15) ?
C9 C10 . 1.3854(15) ?
C9 H9 . 0.936(15) ?
C10 H10 . 0.986(15) ?
C11 C1 . 1.5117(16) ?
C11 H111 . 0.976(15) ?
C11 H113 . 0.984(16) ?
C11 H112 . 1.007(16) ?
C12 H122 . 0.975(15) ?
C12 H121 . 0.999(16) ?
C12 H123 . 0.967(17) ?

loop_
_geom_hbond_atom_site_label_D
_geom_hbond_atom_site_label_H
_geom_hbond_atom_site_label_A
_geom_hbond_site_symmetry_A
_geom_hbond_distance_DH
_geom_hbond_distance_HA
_geom_hbond_distance_DA
_geom_hbond_angle_DHA
_geom_hbond_publ_flag
N2 H2 O3 . 0.92(2) 1.958(16) 2.6674(13) 132.0(10) yes
C9 H9 N1 2_646 0.94(2) 2.624(15) 3.5320(16) 164.0(10) yes
C10 H10 N3 4_566 0.99(2) 2.485(15) 3.3876(16) 152.0(10) yes
C12 H123 O2 3_567 0.97(2) 2.527(17) 3.4454(15) 159.0(10) yes
C12 H122 Cg1 2_645 0.98(2) 2.491(15) 3.4575(13) 171.0(10) yes

loop_
_geom_torsion_atom_site_label_1
_geom_torsion_atom_site_label_2
_geom_torsion_atom_site_label_3
_geom_torsion_atom_site_label_4
_geom_torsion_site_symmetry_1
_geom_torsion_site_symmetry_2
_geom_torsion_site_symmetry_3
_geom_torsion_site_symmetry_4
_geom_torsion
_geom_torsion_publ_flag
C2 O1 C1 O2 . . . . 51.23(12) ?
C2 O1 C1 C11 . . . . -70.35(13) ?
C2 O1 C1 C12 . . . . 164.79(10) ?
C1 O1 C2 O4 . . . . 163.20(11) ?
C1 O1 C2 C3 . . . . -21.07(14) ?
C4 O2 C1 O1 . . . . -50.36(12) ?
C4 O2 C1 C12 . . . . -164.59(9) ?
C4 O2 C1 C11 . . . . 71.77(12) ?
C1 O2 C4 O3 . . . . -163.46(10) ?
C1 O2 C4 C3 . . . . 19.68(14) ?
C3 N1 N2 C5 . . . . 179.24(10) ?
N2 N1 C3 C2 . . . . 173.80(10) ?
N2 N1 C3 C4 . . . . 0.97(18) ?
N1 N2 C5 C6 . . . . -11.37(17) ?
N1 N2 C5 C10 . . . . 169.52(10) ?
O1 C2 C3 N1 . . . . 174.77(10) ?
O1 C2 C3 C4 . . . . -12.07(16) ?
O4 C2 C3 N1 . . . . -9.81(19) ?
O4 C2 C3 C4 . . . . 163.35(12) ?
N1 C3 C4 O2 . . . . -174.73(10) ?
N1 C3 C4 O3 . . . . 8.59(19) ?
C2 C3 C4 O2 . . . . 12.73(16) ?
C2 C3 C4 O3 . . . . -163.95(11) ?
N2 C5 C6 C7 . . . . -178.47(10) ?
C10 C5 C6 C7 . . . . 0.62(18) ?
N2 C5 C10 C9 . . . . 178.44(10) ?
C6 C5 C10 C9 . . . . -0.67(18) ?
C5 C6 C7 C8 . . . . 0.05(18) ?
C6 C7 C8 C9 . . . . -0.65(18) ?
C6 C7 C8 C13 . . . . 178.87(11) ?
C7 C8 C9 C10 . . . . 0.60(18) ?
C13 C8 C9 C10 . . . . -178.93(11) ?
C8 C9 C10 C5 . . . . 0.06(17) ?

loop_
_cod_related_entry_id
_cod_related_entry_database
_cod_related_entry_code
1 ChemSpider 24745383
